data_1516235
loop_
_publ_author_name
'Rout, Saroj Kumar'
'Guin, Srimanta'
'Ali, Wajid'
'Gogoi, Anupal'
'Patel, Bhisma K.'

_publ_section_title
;
 Copper-Catalyzed Esterification of Alkylbenzenes with Cyclic Ethers and
 Cycloalkanes via C(sp(3))-H Activation Following Cross-Dehydrogenative
 Coupling.
;
_journal_issue 11
_journal_name_full 'Organic letters'
_journal_page_first 3086
_journal_page_last 3089
_journal_paper_doi 10.1021/ol5011906
_journal_volume 16
_journal_year 2014
_chemical_formula_moiety 'C13 H16 O6'
_chemical_formula_sum 'C13 H16 O6'
_chemical_formula_weight 268.26
_chemical_name_systematic
; 
 ? 
;
_space_group_IT_number 61
_symmetry_cell_setting orthorhombic
_symmetry_space_group_name_Hall '-P 2ac 2ab'
_symmetry_space_group_name_H-M 'P b c a'
_atom_sites_solution_hydrogens geom
_atom_sites_solution_primary direct
_atom_sites_solution_secondary difmap
_audit_creation_method SHELXL-97
_cell_angle_alpha 90.00
_cell_angle_beta 90.00
_cell_angle_gamma 90.00
_cell_formula_units_Z 8
_cell_length_a 11.5879(2)
_cell_length_b 11.6170(2)
_cell_length_c 19.7761(4)
_cell_measurement_temperature 298(2)
_cell_measurement_theta_max 22.82
_cell_measurement_theta_min 2.69
_cell_volume 2662.19(8)
_computing_cell_refinement 'Bruker SMART'
_computing_data_collection 'Bruker SMART'
_computing_data_reduction 'Bruker SAINT'
_computing_molecular_graphics 'Bruker SHELXTL'
_computing_publication_material 'Bruker SHELXTL'
_computing_structure_refinement 'SHELXL-97 (Sheldrick, 1997)'
_computing_structure_solution 'SHELXS-97 (Sheldrick, 1990)'
_diffrn_ambient_temperature 298(2)
_diffrn_measured_fraction_theta_full 0.995
_diffrn_measured_fraction_theta_max 0.995
_diffrn_measurement_device_type 'CCD area detector'
_diffrn_measurement_method 'phi and omega scans'
_diffrn_radiation_monochromator graphite
_diffrn_radiation_source 'fine-focus sealed tube'
_diffrn_radiation_type MoK\a
_diffrn_radiation_wavelength 0.71073
_diffrn_reflns_av_R_equivalents 0.0652
_diffrn_reflns_av_sigmaI/netI 0.0294
_diffrn_reflns_limit_h_max 13
_diffrn_reflns_limit_h_min -13
_diffrn_reflns_limit_k_max 13
_diffrn_reflns_limit_k_min -12
_diffrn_reflns_limit_l_max 23
_diffrn_reflns_limit_l_min -23
_diffrn_reflns_number 28687
_diffrn_reflns_theta_full 25.03
_diffrn_reflns_theta_max 25.03
_diffrn_reflns_theta_min 2.06
_exptl_absorpt_coefficient_mu 0.107
_exptl_absorpt_correction_T_max 0.977
_exptl_absorpt_correction_T_min 0.957
_exptl_absorpt_correction_type multi-scan
_exptl_absorpt_process_details SADABS
_exptl_crystal_colour colorless
_exptl_crystal_density_diffrn 1.339
_exptl_crystal_density_method 'not measured'
_exptl_crystal_description block
_exptl_crystal_F_000 1136
_exptl_crystal_size_max 0.41
_exptl_crystal_size_mid 0.34
_exptl_crystal_size_min .22
_refine_diff_density_max 0.111
_refine_diff_density_min -0.190
_refine_diff_density_rms 0.040
_refine_ls_extinction_method none
_refine_ls_goodness_of_fit_ref 0.893
_refine_ls_matrix_type full
_refine_ls_number_parameters 174
_refine_ls_number_reflns 2340
_refine_ls_number_restraints 0
_refine_ls_restrained_S_all 0.893
_refine_ls_R_factor_all 0.0566
_refine_ls_R_factor_gt 0.0381
_refine_ls_shift/su_max 0.009
_refine_ls_shift/su_mean 0.001
_refine_ls_structure_factor_coef Fsqd
_refine_ls_weighting_details 'calc w=1/[\s^2^(Fo^2^)+(0.0710P)^2^+0.0030P] where P=(Fo^2^+2Fc^2^)/3'
_refine_ls_weighting_scheme calc
_refine_ls_wR_factor_gt 0.0965
_refine_ls_wR_factor_ref 0.1048
_reflns_number_gt 1594
_reflns_number_total 2340
_reflns_threshold_expression >2sigma(I)
_cod_data_source_file ol5011906_si_002.cif
_cod_data_source_block skr-203_0m
_cod_depositor_comments
;
The following automatic conversions were performed:

'_symmetry_cell_setting' value 'Orthorhombic' changed to
'orthorhombic' according to
/usr/data/users/saulius/crontab/automatic-downloads/rss-feeds/ACS/lib/dictionaries/cif_core.dic
dictionary named 'cif_core.dic' version 2.4.2 from 2011-04-26.

Automatic conversion script
Id: cif_fix_values 2281 2013-09-26 08:29:07Z andrius 

 Adding full bibliography for 1516235.cif.
;
_cod_database_code 1516235

loop_
_symmetry_equiv_pos_as_xyz
'x, y, z'
'-x+1/2, -y, z+1/2'
'-x, y+1/2, -z+1/2'
'x+1/2, -y+1/2, -z'
'-x, -y, -z'
'x-1/2, y, -z-1/2'
'x, -y-1/2, z-1/2'
'-x-1/2, y-1/2, z'

loop_
_atom_site_label
_atom_site_type_symbol
_atom_site_fract_x
_atom_site_fract_y
_atom_site_fract_z
_atom_site_U_iso_or_equiv
_atom_site_adp_type
_atom_site_occupancy
_atom_site_symmetry_multiplicity
_atom_site_calc_flag
_atom_site_refinement_flags
O4 O 0.99158(8) 0.66269(8) 0.42239(5) 0.0473(3) Uani 1 1 d .
O6 O 1.18637(10) 0.70192(10) 0.43828(5) 0.0603(3) Uani 1 1 d .
O1 O 1.02264(11) 0.70137(10) 0.27773(6) 0.0715(4) Uani 1 1 d .
C9 C 0.98401(12) 0.56417(12) 0.38670(7) 0.0396(3) Uani 1 1 d .
C6 C 0.89915(12) 0.57146(12) 0.33022(7) 0.0433(4) Uani 1 1 d .
O5 O 1.04595(12) 0.86949(10) 0.50047(6) 0.0739(4) Uani 1 1 d .
C10 C 1.08537(13) 0.67011(13) 0.47143(7) 0.0492(4) Uani 1 1 d .
H10 H 1.0965 0.5946 0.4925 0.059 Uiso 1 1 calc R
C5 C 0.79919(13) 0.50498(13) 0.33116(8) 0.0530(4) Uani 1 1 d .
C1 C 0.92570(14) 0.63630(14) 0.27274(8) 0.0545(4) Uani 1 1 d .
C11 C 1.04885(17) 0.75494(15) 0.52447(8) 0.0645(5) Uani 1 1 d .
H11A H 0.9727 0.7341 0.5408 0.077 Uiso 1 1 calc R
H11B H 1.1019 0.7504 0.5623 0.077 Uiso 1 1 calc R
C4 C 0.72825(16) 0.50123(18) 0.27469(11) 0.0769(6) Uani 1 1 d .
H4 H 0.6608 0.4579 0.2751 0.092 Uiso 1 1 calc R
C13 C 1.18335(17) 0.81989(15) 0.41495(10) 0.0714(5) Uani 1 1 d .
H13A H 1.1260 0.8275 0.3795 0.086 Uiso 1 1 calc R
H13B H 1.2579 0.8404 0.3961 0.086 Uiso 1 1 calc R
C2 C 0.85590(19) 0.63061(18) 0.21594(9) 0.0772(6) Uani 1 1 d .
H2 H 0.8742 0.6720 0.1772 0.093 Uiso 1 1 calc R
C12 C 1.15465(19) 0.89981(16) 0.47158(11) 0.0818(6) Uani 1 1 d .
H12A H 1.2143 0.8957 0.5059 0.098 Uiso 1 1 calc R
H12B H 1.1516 0.9782 0.4548 0.098 Uiso 1 1 calc R
C3 C 0.7592(2) 0.5625(2) 0.21816(11) 0.0881(7) Uani 1 1 d .
H3 H 0.7128 0.5577 0.1799 0.106 Uiso 1 1 calc R
O2 O 0.78018(9) 0.44643(9) 0.38997(6) 0.0649(4) Uani 1 1 d .
C8 C 0.67434(17) 0.38380(18) 0.39709(13) 0.0941(7) Uani 1 1 d .
H8A H 0.6103 0.4354 0.3917 0.141 Uiso 1 1 calc R
H8B H 0.6713 0.3492 0.4411 0.141 Uiso 1 1 calc R
H8C H 0.6705 0.3248 0.3632 0.141 Uiso 1 1 calc R
C7 C 1.0618(2) 0.7623(2) 0.21907(11) 0.1059(8) Uani 1 1 d .
H7A H 1.0767 0.7085 0.1833 0.159 Uiso 1 1 calc R
H7B H 1.1314 0.8033 0.2297 0.159 Uiso 1 1 calc R
H7C H 1.0035 0.8158 0.2049 0.159 Uiso 1 1 calc R
O3 O 1.04069(10) 0.47999(9) 0.39863(5) 0.0549(3) Uani 1 1 d .

loop_
_atom_site_aniso_label
_atom_site_aniso_U_11
_atom_site_aniso_U_22
_atom_site_aniso_U_33
_atom_site_aniso_U_23
_atom_site_aniso_U_13
_atom_site_aniso_U_12
O4 0.0552(7) 0.0435(6) 0.0432(6) -0.0035(4) -0.0080(5) 0.0048(5)
O6 0.0559(7) 0.0631(7) 0.0618(7) -0.0070(6) -0.0033(6) -0.0008(5)
O1 0.0804(9) 0.0807(8) 0.0535(8) 0.0258(6) 0.0010(6) -0.0142(7)
C9 0.0431(8) 0.0381(8) 0.0377(8) 0.0037(6) 0.0053(6) -0.0022(7)
C6 0.0473(9) 0.0411(8) 0.0414(8) -0.0040(6) -0.0038(7) 0.0047(7)
O5 0.0889(10) 0.0536(7) 0.0791(9) -0.0153(6) -0.0068(7) 0.0081(7)
C10 0.0594(10) 0.0492(9) 0.0391(9) -0.0009(7) -0.0096(8) 0.0014(7)
C5 0.0489(9) 0.0491(9) 0.0609(11) -0.0095(8) -0.0072(8) 0.0053(7)
C1 0.0618(11) 0.0571(10) 0.0447(10) 0.0026(7) -0.0052(8) 0.0110(8)
C11 0.0826(12) 0.0635(11) 0.0474(10) -0.0081(8) -0.0042(9) 0.0027(9)
C4 0.0591(11) 0.0789(13) 0.0927(15) -0.0193(12) -0.0245(11) 0.0044(10)
C13 0.0757(13) 0.0663(12) 0.0722(12) 0.0046(10) 0.0005(10) -0.0178(10)
C2 0.0909(15) 0.0906(14) 0.0500(11) 0.0044(10) -0.0160(11) 0.0218(13)
C12 0.0960(17) 0.0564(11) 0.0929(14) -0.0047(11) -0.0152(12) -0.0150(11)
C3 0.0924(16) 0.1030(17) 0.0688(14) -0.0149(12) -0.0393(12) 0.0229(14)
O2 0.0506(7) 0.0640(7) 0.0801(9) 0.0005(6) 0.0021(6) -0.0180(5)
C8 0.0601(13) 0.0939(15) 0.1282(19) -0.0052(14) 0.0130(12) -0.0318(11)
C7 0.1232(19) 0.1163(18) 0.0782(15) 0.0564(13) 0.0108(14) -0.0166(15)
O3 0.0629(7) 0.0419(6) 0.0599(7) 0.0005(5) -0.0116(5) 0.0051(5)

loop_
_atom_type_symbol
_atom_type_description
_atom_type_scat_dispersion_real
_atom_type_scat_dispersion_imag
_atom_type_scat_source
C C 0.0033 0.0016 'International Tables Vol C Tables 4.2.6.8 and 6.1.1.4'
H H 0.0000 0.0000 'International Tables Vol C Tables 4.2.6.8 and 6.1.1.4'
O O 0.0106 0.0060 'International Tables Vol C Tables 4.2.6.8 and 6.1.1.4'

loop_
_geom_angle_atom_site_label_1
_geom_angle_atom_site_label_2
_geom_angle_atom_site_label_3
_geom_angle
C9 O4 C10 116.54(11)
C10 O6 C13 112.43(12)
C1 O1 C7 118.56(15)
O3 C9 O4 123.57(13)
O3 C9 C6 123.64(12)
O4 C9 C6 112.78(12)
C5 C6 C1 119.52(14)
C5 C6 C9 120.49(13)
C1 C6 C9 119.65(13)
C11 O5 C12 110.23(14)
O6 C10 O4 109.21(11)
O6 C10 C11 113.09(13)
O4 C10 C11 107.06(13)
O2 C5 C4 125.07(16)
O2 C5 C6 114.95(13)
C4 C5 C6 119.98(16)
O1 C1 C2 124.65(16)
O1 C1 C6 115.03(13)
C2 C1 C6 120.33(17)
O5 C11 C10 112.99(14)
C3 C4 C5 118.98(19)
O6 C13 C12 110.82(15)
C3 C2 C1 118.58(19)
O5 C12 C13 110.10(15)
C4 C3 C2 122.55(18)
C5 O2 C8 118.33(14)

loop_
_geom_bond_atom_site_label_1
_geom_bond_atom_site_label_2
_geom_bond_distance
O4 C9 1.3475(16)
O4 C10 1.4591(17)
O6 C10 1.3914(18)
O6 C13 1.4464(19)
O1 C1 1.3576(19)
O1 C7 1.432(2)
C9 O3 1.2014(16)
C9 C6 1.4905(19)
C6 C5 1.392(2)
C6 C1 1.398(2)
O5 C11 1.413(2)
O5 C12 1.427(2)
C10 C11 1.500(2)
C5 O2 1.3653(18)
C5 C4 1.387(2)
C1 C2 1.386(2)
C4 C3 1.373(3)
C13 C12 1.492(3)
C2 C3 1.372(3)
O2 C8 1.433(2)
